data_7008259
loop_
_publ_author_name
'Spingler, Bernhard'
'Da Pieve, Chiara'

_publ_section_title
;
 Induction of B- to Z-DNA transition by copper and zinc complexes with
 C(15) substituted macrocyclic pentaaza ligands.
;
_journal_issue 9
_journal_name_full 'Dalton transactions (Cambridge, England : 2003)'
_journal_page_first 1637
_journal_page_last 1643
_journal_paper_doi 10.1039/b500317b
_journal_year 2005
_chemical_formula_sum 'C11 H22 Cu F N5 O3'
_chemical_formula_weight 354.88
_chemical_name_systematic
;
?
;
_space_group_IT_number 14
_symmetry_cell_setting monoclinic
_symmetry_space_group_name_Hall '-P 2yn'
_symmetry_space_group_name_H-M 'P 1 21/n 1'
_atom_sites_solution_hydrogens geom
_atom_sites_solution_primary direct
_atom_sites_solution_secondary difmap
_audit_creation_method SHELXL-97
_cell_angle_alpha 90.00
_cell_angle_beta 101.960(6)
_cell_angle_gamma 90.00
_cell_formula_units_Z 4
_cell_length_a 8.7165(5)
_cell_length_b 11.8274(8)
_cell_length_c 14.3976(8)
_cell_measurement_reflns_used 8000
_cell_measurement_temperature 183(2)
_cell_volume 1452.08(16)
_computing_cell_refinement 'IPDS (Stoe, 1999)'
_computing_data_collection 'IPDS (Stoe, 1999)'
_computing_data_reduction 'X-RED (Stoe, 1999)'
_computing_molecular_graphics 'ORTEP-3 (Farrugia, 1997)'
_computing_publication_material 'SHELXL-97 (Sheldrick, 1997)'
_computing_structure_refinement 'SHELXL-97 (Sheldrick, 1997)'
_computing_structure_solution 'SHELXS-97 (Sheldrick, 1990)'
_diffrn_ambient_temperature 183(2)
_diffrn_measured_fraction_theta_full 0.985
_diffrn_measured_fraction_theta_max 0.985
_diffrn_measurement_device_type 'Stoe IPDS'
_diffrn_measurement_method '/f oscillation scan'
_diffrn_radiation_monochromator graphite
_diffrn_radiation_source 'fine-focus sealed tube'
_diffrn_radiation_type MoK\a
_diffrn_radiation_wavelength 0.71073
_diffrn_reflns_av_R_equivalents 0.0977
_diffrn_reflns_av_sigmaI/netI 0.0538
_diffrn_reflns_limit_h_max 12
_diffrn_reflns_limit_h_min -12
_diffrn_reflns_limit_k_max 16
_diffrn_reflns_limit_k_min -16
_diffrn_reflns_limit_l_max 19
_diffrn_reflns_limit_l_min -19
_diffrn_reflns_number 26374
_diffrn_reflns_theta_full 29.50
_diffrn_reflns_theta_max 29.50
_diffrn_reflns_theta_min 2.89
_diffrn_standards_interval_count 'every image'
_diffrn_standards_interval_time 10
_diffrn_standards_number 50-200
_exptl_absorpt_coefficient_mu 1.534
_exptl_absorpt_correction_T_max 0.9126
_exptl_absorpt_correction_T_min 0.6766
_exptl_absorpt_correction_type numerical
_exptl_crystal_colour blue
_exptl_crystal_density_diffrn 1.623
_exptl_crystal_density_method 'not measured'
_exptl_crystal_description plate
_exptl_crystal_F_000 740
_exptl_crystal_size_max 0.24
_exptl_crystal_size_mid 0.23
_exptl_crystal_size_min 0.06
_refine_diff_density_max 0.620
_refine_diff_density_min -0.531
_refine_diff_density_rms 0.111
_refine_ls_extinction_coef 0.015(3)
_refine_ls_extinction_expression Fc^*^=kFc[1+0.001xFc^2^\l^3^/sin(2\q)]^-1/4^
_refine_ls_extinction_method SHELXL
_refine_ls_goodness_of_fit_ref 0.920
_refine_ls_hydrogen_treatment mixed
_refine_ls_matrix_type full
_refine_ls_number_parameters 206
_refine_ls_number_reflns 3978
_refine_ls_number_restraints 1
_refine_ls_restrained_S_all 0.920
_refine_ls_R_factor_all 0.0794
_refine_ls_R_factor_gt 0.0528
_refine_ls_shift/su_max 0.000
_refine_ls_shift/su_mean 0.000
_refine_ls_structure_factor_coef Fsqd
_refine_ls_weighting_details 'calc w=1/[\s^2^(Fo^2^)+(0.1025P)^2^+0.0000P] where P=(Fo^2^+2Fc^2^)/3'
_refine_ls_weighting_scheme calc
_refine_ls_wR_factor_gt 0.1358
_refine_ls_wR_factor_ref 0.1546
_reflns_number_gt 2527
_reflns_number_total 3978
_reflns_threshold_expression >2sigma(I)
_cod_data_source_file b500317b.txt
_cod_data_source_block 10
_cod_original_cell_volume 1452.08(15)
_cod_original_sg_symbol_H-M P21/n
_cod_database_code 7008259

loop_
_symmetry_equiv_pos_as_xyz
'x, y, z'
'-x+1/2, y+1/2, -z+1/2'
'-x, -y, -z'
'x-1/2, -y-1/2, z-1/2'

loop_
_atom_site_label
_atom_site_type_symbol
_atom_site_fract_x
_atom_site_fract_y
_atom_site_fract_z
_atom_site_U_iso_or_equiv
_atom_site_adp_type
_atom_site_occupancy
_atom_site_symmetry_multiplicity
_atom_site_calc_flag
_atom_site_refinement_flags
_atom_site_disorder_assembly
_atom_site_disorder_group
Cu1 Cu 0.31292(5) -0.18099(3) 0.03554(3) 0.04271(17) Uani 1 1 d . . .
F1 F 0.0519(3) 0.0537(2) -0.19453(16) 0.0676(7) Uani 1 1 d . . .
N1 N 0.2956(4) -0.0159(2) 0.02589(19) 0.0456(6) Uani 1 1 d . . .
N4 N 0.4189(4) -0.1468(3) 0.1741(2) 0.0463(6) Uani 1 1 d . . .
H4 H 0.493(6) -0.205(4) 0.200(3) 0.056 Uiso 1 1 d . . .
N7 N 0.1329(4) -0.2606(2) 0.1044(2) 0.0489(7) Uani 1 1 d D . .
H7 H 0.040(3) -0.231(4) 0.089(3) 0.059 Uiso 1 1 d D . .
N10 N 0.3875(4) -0.3473(2) 0.0300(2) 0.0481(7) Uani 1 1 d . . .
H10 H 0.473(6) -0.356(4) 0.063(3) 0.058 Uiso 1 1 d . . .
N13 N 0.2328(4) -0.2019(2) -0.1009(2) 0.0491(7) Uani 1 1 d . . .
O16 O 0.1822(4) 0.1487(2) -0.0361(2) 0.0594(7) Uani 1 1 d . . .
O14 O 0.0894(4) -0.1512(2) -0.24666(19) 0.0551(6) Uani 1 1 d . . .
O40 O 0.2504(4) 0.3561(3) -0.1074(3) 0.0674(8) Uani 1 1 d . . .
H40A H 0.225(7) 0.282(5) -0.096(4) 0.081 Uiso 1 1 d . . .
H40B H 0.286(7) 0.346(5) -0.160(4) 0.081 Uiso 1 1 d . . .
C15 C 0.0939(5) -0.0211(3) -0.1195(2) 0.0490(8) Uani 1 1 d . . .
H15 H -0.0026 -0.0381 -0.0974 0.059 Uiso 1 1 calc R . .
C16 C 0.2010(4) 0.0430(3) -0.0381(2) 0.0468(7) Uani 1 1 d . . .
C2 C 0.3810(5) 0.0459(3) 0.1086(3) 0.0506(8) Uani 1 1 d . . .
H2A H 0.3078 0.0770 0.1441 0.061 Uiso 1 1 calc R . .
H2B H 0.4388 0.1080 0.0881 0.061 Uiso 1 1 calc R . .
C3 C 0.4941(5) -0.0347(3) 0.1712(3) 0.0509(8) Uani 1 1 d . . .
H3A H 0.5887 -0.0427 0.1462 0.061 Uiso 1 1 calc R . .
H3B H 0.5232 -0.0041 0.2350 0.061 Uiso 1 1 calc R . .
C5 C 0.2954(5) -0.1489(3) 0.2307(3) 0.0536(9) Uani 1 1 d . . .
H5A H 0.2297 -0.0823 0.2167 0.064 Uiso 1 1 calc R . .
H5B H 0.3432 -0.1481 0.2978 0.064 Uiso 1 1 calc R . .
C6 C 0.1961(5) -0.2549(3) 0.2071(3) 0.0537(9) Uani 1 1 d . . .
H6A H 0.2596 -0.3213 0.2274 0.064 Uiso 1 1 calc R . .
H6B H 0.1106 -0.2536 0.2408 0.064 Uiso 1 1 calc R . .
C8 C 0.1189(5) -0.3757(3) 0.0649(3) 0.0546(9) Uani 1 1 d . . .
H8A H 0.0582 -0.3737 0.0003 0.065 Uiso 1 1 calc R . .
H8B H 0.0637 -0.4232 0.1021 0.065 Uiso 1 1 calc R . .
C9 C 0.2814(5) -0.4265(3) 0.0654(3) 0.0545(9) Uani 1 1 d . . .
H9A H 0.3293 -0.4489 0.1297 0.065 Uiso 1 1 calc R . .
H9B H 0.2687 -0.4940 0.0262 0.065 Uiso 1 1 calc R . .
C11 C 0.4028(5) -0.3650(3) -0.0699(3) 0.0539(9) Uani 1 1 d . . .
H11A H 0.4075 -0.4454 -0.0826 0.065 Uiso 1 1 calc R . .
H11B H 0.4991 -0.3306 -0.0797 0.065 Uiso 1 1 calc R . .
C12 C 0.2644(5) -0.3132(3) -0.1370(3) 0.0561(9) Uani 1 1 d . . .
H12A H 0.2875 -0.3058 -0.1998 0.067 Uiso 1 1 calc R . .
H12B H 0.1731 -0.3614 -0.1417 0.067 Uiso 1 1 calc R . .
C14 C 0.1448(4) -0.1328(3) -0.1595(2) 0.0450(7) Uani 1 1 d . . .

loop_
_atom_site_aniso_label
_atom_site_aniso_U_11
_atom_site_aniso_U_22
_atom_site_aniso_U_33
_atom_site_aniso_U_23
_atom_site_aniso_U_13
_atom_site_aniso_U_12
Cu1 0.0471(3) 0.0363(2) 0.0435(2) 0.00083(15) 0.00661(16) 0.00214(16)
F1 0.0865(18) 0.0607(13) 0.0519(12) 0.0112(10) 0.0062(12) 0.0228(12)
N1 0.0523(17) 0.0369(13) 0.0472(14) 0.0002(10) 0.0093(13) 0.0015(11)
N4 0.0491(16) 0.0459(14) 0.0426(14) -0.0003(11) 0.0065(13) 0.0010(12)
N7 0.0456(16) 0.0431(15) 0.0578(17) 0.0053(12) 0.0099(14) 0.0016(12)
N10 0.0481(17) 0.0397(13) 0.0546(17) -0.0006(12) 0.0060(13) 0.0069(12)
N13 0.0553(17) 0.0441(15) 0.0460(15) -0.0023(11) 0.0062(13) 0.0041(12)
O16 0.0680(18) 0.0405(12) 0.0685(17) 0.0029(11) 0.0117(14) 0.0089(12)
O14 0.0626(16) 0.0542(14) 0.0448(13) -0.0021(10) 0.0029(12) 0.0006(12)
O40 0.077(2) 0.0532(15) 0.078(2) -0.0060(14) 0.0306(18) -0.0082(15)
C15 0.0517(19) 0.0472(17) 0.0485(17) 0.0070(14) 0.0113(15) 0.0088(14)
C16 0.0519(19) 0.0382(15) 0.0533(18) 0.0035(13) 0.0180(16) 0.0075(14)
C2 0.057(2) 0.0428(16) 0.0511(18) -0.0044(14) 0.0098(16) -0.0011(15)
C3 0.053(2) 0.0493(18) 0.0477(17) -0.0051(14) 0.0036(15) -0.0050(15)
C5 0.062(2) 0.0541(19) 0.0466(18) 0.0019(14) 0.0149(17) 0.0043(17)
C6 0.057(2) 0.0508(19) 0.056(2) 0.0105(15) 0.0188(18) 0.0036(16)
C8 0.051(2) 0.0458(18) 0.065(2) 0.0023(16) 0.0087(18) -0.0030(15)
C9 0.062(2) 0.0361(15) 0.063(2) 0.0008(15) 0.0078(18) 0.0019(15)
C11 0.058(2) 0.0440(17) 0.062(2) -0.0067(15) 0.0163(18) 0.0066(16)
C12 0.067(2) 0.0481(18) 0.0512(19) -0.0086(15) 0.0074(18) 0.0055(17)
C14 0.0468(18) 0.0447(16) 0.0415(16) 0.0003(13) 0.0047(14) 0.0013(14)

loop_
_atom_type_symbol
_atom_type_description
_atom_type_scat_dispersion_real
_atom_type_scat_dispersion_imag
_atom_type_scat_source
C C 0.0033 0.0016 'International Tables Vol C Tables 4.2.6.8 and 6.1.1.4'
H H 0.0000 0.0000 'International Tables Vol C Tables 4.2.6.8 and 6.1.1.4'
Cu Cu 0.3201 1.2651 'International Tables Vol C Tables 4.2.6.8 and 6.1.1.4'
F F 0.0171 0.0103 'International Tables Vol C Tables 4.2.6.8 and 6.1.1.4'
N N 0.0061 0.0033 'International Tables Vol C Tables 4.2.6.8 and 6.1.1.4'
O O 0.0106 0.0060 'International Tables Vol C Tables 4.2.6.8 and 6.1.1.4'

loop_
_geom_angle_atom_site_label_1
_geom_angle_atom_site_label_2
_geom_angle_atom_site_label_3
_geom_angle
_geom_angle_site_symmetry_1
_geom_angle_site_symmetry_3
_geom_angle_publ_flag
N13 Cu1 N1 92.77(12) . . ?
N13 Cu1 N4 172.79(13) . . ?
N1 Cu1 N4 83.43(12) . . ?
N13 Cu1 N10 83.79(12) . . ?
N1 Cu1 N10 163.68(14) . . ?
N4 Cu1 N10 98.15(12) . . ?
N13 Cu1 N7 104.78(13) . . ?
N1 Cu1 N7 113.64(12) . . ?
N4 Cu1 N7 82.38(12) . . ?
N10 Cu1 N7 82.63(12) . . ?
C16 N1 C2 116.7(3) . . ?
C16 N1 Cu1 127.6(2) . . ?
C2 N1 Cu1 114.9(2) . . ?
C5 N4 C3 114.0(3) . . ?
C5 N4 Cu1 107.4(2) . . ?
C3 N4 Cu1 105.1(2) . . ?
C5 N4 H4 106(3) . . ?
C3 N4 H4 113(3) . . ?
Cu1 N4 H4 111(3) . . ?
C6 N7 C8 114.6(3) . . ?
C6 N7 Cu1 106.1(2) . . ?
C8 N7 Cu1 103.2(2) . . ?
C6 N7 H7 112(3) . . ?
C8 N7 H7 106(3) . . ?
Cu1 N7 H7 115(3) . . ?
C9 N10 C11 115.6(3) . . ?
C9 N10 Cu1 111.3(2) . . ?
C11 N10 Cu1 105.2(2) . . ?
C9 N10 H10 107(3) . . ?
C11 N10 H10 107(3) . . ?
Cu1 N10 H10 111(3) . . ?
C14 N13 C12 117.7(3) . . ?
C14 N13 Cu1 127.5(3) . . ?
C12 N13 Cu1 114.5(2) . . ?
H40A O40 H40B 100(5) . . ?
F1 C15 C16 107.4(3) . . ?
F1 C15 C14 107.8(3) . . ?
C16 C15 C14 122.0(3) . . ?
F1 C15 H15 106.2 . . ?
C16 C15 H15 106.2 . . ?
C14 C15 H15 106.2 . . ?
O16 C16 N1 125.4(3) . . ?
O16 C16 C15 116.4(3) . . ?
N1 C16 C15 118.1(3) . . ?
N1 C2 C3 109.1(3) . . ?
N1 C2 H2A 109.9 . . ?
C3 C2 H2A 109.9 . . ?
N1 C2 H2B 109.9 . . ?
C3 C2 H2B 109.9 . . ?
H2A C2 H2B 108.3 . . ?
N4 C3 C2 109.9(3) . . ?
N4 C3 H3A 109.7 . . ?
C2 C3 H3A 109.7 . . ?
N4 C3 H3B 109.7 . . ?
C2 C3 H3B 109.7 . . ?
H3A C3 H3B 108.2 . . ?
N4 C5 C6 109.6(3) . . ?
N4 C5 H5A 109.7 . . ?
C6 C5 H5A 109.7 . . ?
N4 C5 H5B 109.7 . . ?
C6 C5 H5B 109.7 . . ?
H5A C5 H5B 108.2 . . ?
N7 C6 C5 109.9(3) . . ?
N7 C6 H6A 109.7 . . ?
C5 C6 H6A 109.7 . . ?
N7 C6 H6B 109.7 . . ?
C5 C6 H6B 109.7 . . ?
H6A C6 H6B 108.2 . . ?
N7 C8 C9 110.9(3) . . ?
N7 C8 H8A 109.5 . . ?
C9 C8 H8A 109.5 . . ?
N7 C8 H8B 109.5 . . ?
C9 C8 H8B 109.5 . . ?
H8A C8 H8B 108.0 . . ?
N10 C9 C8 113.1(3) . . ?
N10 C9 H9A 109.0 . . ?
C8 C9 H9A 109.0 . . ?
N10 C9 H9B 109.0 . . ?
C8 C9 H9B 109.0 . . ?
H9A C9 H9B 107.8 . . ?
N10 C11 C12 110.0(3) . . ?
N10 C11 H11A 109.7 . . ?
C12 C11 H11A 109.7 . . ?
N10 C11 H11B 109.7 . . ?
C12 C11 H11B 109.7 . . ?
H11A C11 H11B 108.2 . . ?
N13 C12 C11 108.8(3) . . ?
N13 C12 H12A 109.9 . . ?
C11 C12 H12A 109.9 . . ?
N13 C12 H12B 109.9 . . ?
C11 C12 H12B 109.9 . . ?
H12A C12 H12B 108.3 . . ?
O14 C14 N13 125.8(3) . . ?
O14 C14 C15 115.9(3) . . ?
N13 C14 C15 118.2(3) . . ?

loop_
_geom_bond_atom_site_label_1
_geom_bond_atom_site_label_2
_geom_bond_distance
_geom_bond_site_symmetry_2
_geom_bond_publ_flag
Cu1 N13 1.960(3) . ?
Cu1 N1 1.961(3) . ?
Cu1 N4 2.058(3) . ?
Cu1 N10 2.079(3) . ?
Cu1 N7 2.231(3) . ?
F1 C15 1.385(4) . ?
N1 C16 1.304(4) . ?
N1 C2 1.462(4) . ?
N4 C5 1.479(5) . ?
N4 C3 1.484(5) . ?
N4 H4 0.97(4) . ?
N7 C6 1.469(5) . ?
N7 C8 1.471(5) . ?
N7 H7 0.864(19) . ?
N10 C9 1.479(5) . ?
N10 C11 1.486(5) . ?
N10 H10 0.81(5) . ?
N13 C14 1.304(4) . ?
N13 C12 1.463(5) . ?
O16 C16 1.262(4) . ?
O14 C14 1.267(4) . ?
O40 H40A 0.93(6) . ?
O40 H40B 0.89(6) . ?
C15 C16 1.539(5) . ?
C15 C14 1.541(5) . ?
C15 H15 0.9800 . ?
C2 C3 1.525(5) . ?
C2 H2A 0.9700 . ?
C2 H2B 0.9700 . ?
C3 H3A 0.9700 . ?
C3 H3B 0.9700 . ?
C5 C6 1.521(6) . ?
C5 H5A 0.9700 . ?
C5 H5B 0.9700 . ?
C6 H6A 0.9700 . ?
C6 H6B 0.9700 . ?
C8 C9 1.537(6) . ?
C8 H8A 0.9700 . ?
C8 H8B 0.9700 . ?
C9 H9A 0.9700 . ?
C9 H9B 0.9700 . ?
C11 C12 1.510(5) . ?
C11 H11A 0.9700 . ?
C11 H11B 0.9700 . ?
C12 H12A 0.9700 . ?
C12 H12B 0.9700 . ?

loop_
_geom_torsion_atom_site_label_1
_geom_torsion_atom_site_label_2
_geom_torsion_atom_site_label_3
_geom_torsion_atom_site_label_4
_geom_torsion
_geom_torsion_site_symmetry_1
_geom_torsion_site_symmetry_2
_geom_torsion_site_symmetry_3
_geom_torsion_site_symmetry_4
_geom_torsion_publ_flag
N13 Cu1 N1 C16 25.8(3) . . . . ?
N4 Cu1 N1 C16 -160.4(3) . . . . ?
N10 Cu1 N1 C16 103.0(5) . . . . ?
N7 Cu1 N1 C16 -81.7(3) . . . . ?
N13 Cu1 N1 C2 -164.9(3) . . . . ?
N4 Cu1 N1 C2 9.0(3) . . . . ?
N10 Cu1 N1 C2 -87.6(5) . . . . ?
N7 Cu1 N1 C2 87.7(3) . . . . ?
N13 Cu1 N4 C5 150.6(9) . . . . ?
N1 Cu1 N4 C5 92.2(2) . . . . ?
N10 Cu1 N4 C5 -104.2(2) . . . . ?
N7 Cu1 N4 C5 -22.8(2) . . . . ?
N13 Cu1 N4 C3 28.9(11) . . . . ?
N1 Cu1 N4 C3 -29.6(2) . . . . ?
N10 Cu1 N4 C3 134.0(2) . . . . ?
N7 Cu1 N4 C3 -144.6(2) . . . . ?
N13 Cu1 N7 C6 175.3(2) . . . . ?
N1 Cu1 N7 C6 -84.9(2) . . . . ?
N4 Cu1 N7 C6 -5.5(2) . . . . ?
N10 Cu1 N7 C6 93.8(2) . . . . ?
N13 Cu1 N7 C8 54.5(2) . . . . ?
N1 Cu1 N7 C8 154.3(2) . . . . ?
N4 Cu1 N7 C8 -126.4(2) . . . . ?
N10 Cu1 N7 C8 -27.1(2) . . . . ?
N13 Cu1 N10 C9 -101.6(3) . . . . ?
N1 Cu1 N10 C9 179.9(4) . . . . ?
N4 Cu1 N10 C9 85.4(3) . . . . ?
N7 Cu1 N10 C9 4.2(2) . . . . ?
N13 Cu1 N10 C11 24.3(2) . . . . ?
N1 Cu1 N10 C11 -54.3(5) . . . . ?
N4 Cu1 N10 C11 -148.7(2) . . . . ?
N7 Cu1 N10 C11 130.1(3) . . . . ?
N1 Cu1 N13 C14 -23.6(4) . . . . ?
N4 Cu1 N13 C14 -81.5(11) . . . . ?
N10 Cu1 N13 C14 172.4(4) . . . . ?
N7 Cu1 N13 C14 91.8(3) . . . . ?
N1 Cu1 N13 C12 162.9(3) . . . . ?
N4 Cu1 N13 C12 104.9(10) . . . . ?
N10 Cu1 N13 C12 -1.1(3) . . . . ?
N7 Cu1 N13 C12 -81.8(3) . . . . ?
C2 N1 C16 O16 2.9(5) . . . . ?
Cu1 N1 C16 O16 172.1(3) . . . . ?
C2 N1 C16 C15 -172.4(3) . . . . ?
Cu1 N1 C16 C15 -3.2(5) . . . . ?
F1 C15 C16 O16 26.8(4) . . . . ?
C14 C15 C16 O16 151.9(3) . . . . ?
F1 C15 C16 N1 -157.5(3) . . . . ?
C14 C15 C16 N1 -32.4(5) . . . . ?
C16 N1 C2 C3 -175.7(3) . . . . ?
Cu1 N1 C2 C3 13.7(4) . . . . ?
C5 N4 C3 C2 -72.6(4) . . . . ?
Cu1 N4 C3 C2 44.8(3) . . . . ?
N1 C2 C3 N4 -39.2(4) . . . . ?
C3 N4 C5 C6 164.2(3) . . . . ?
Cu1 N4 C5 C6 48.2(3) . . . . ?
C8 N7 C6 C5 145.6(3) . . . . ?
Cu1 N7 C6 C5 32.4(3) . . . . ?
N4 C5 C6 N7 -55.3(4) . . . . ?
C6 N7 C8 C9 -70.2(4) . . . . ?
Cu1 N7 C8 C9 44.7(3) . . . . ?
C11 N10 C9 C8 -100.3(4) . . . . ?
Cu1 N10 C9 C8 19.6(4) . . . . ?
N7 C8 C9 N10 -45.6(5) . . . . ?
C9 N10 C11 C12 80.2(4) . . . . ?
Cu1 N10 C11 C12 -42.9(4) . . . . ?
C14 N13 C12 C11 163.4(4) . . . . ?
Cu1 N13 C12 C11 -22.4(4) . . . . ?
N10 C11 C12 N13 43.8(5) . . . . ?
C12 N13 C14 O14 -3.4(6) . . . . ?
Cu1 N13 C14 O14 -176.7(3) . . . . ?
C12 N13 C14 C15 172.7(4) . . . . ?
Cu1 N13 C14 C15 -0.7(5) . . . . ?
F1 C15 C14 O14 -24.2(5) . . . . ?
C16 C15 C14 O14 -149.1(3) . . . . ?
F1 C15 C14 N13 159.3(3) . . . . ?
C16 C15 C14 N13 34.4(5) . . . . ?
